data_7249906
loop_
_publ_author_name
'Topi&#x107;, Edi'
'Sarjanovi&#x107;, Josipa'
'Musija, Danijela'
'Mandari&#x107;, Mirna'
'Hrenar, Tomica'
'Pisk, Jana'
'Vrdoljak, Vi&#x161;nja'

_publ_section_title
;
 High-valent oxovanadium metallosupramolecular species as catalysts for
 the oxidation of benzyl alcohol derivatives.
;
_journal_issue 5
_journal_name_full 'RSC advances'
_journal_page_first 3547
_journal_page_last 3561
_journal_paper_doi 10.1039/d4ra09073j
_journal_volume 15
_journal_year 2025
_chemical_formula_moiety 'C15 H14 N3 O4 V'
_chemical_formula_sum 'C15 H14 N3 O4 V'
_chemical_formula_weight 351.23
_chemical_name_systematic '[N'-(2-oxobenzylidene)isonicotinoylhydrazonato](ethoxo)oxovanadium(v)'
_space_group_crystal_system orthorhombic
_space_group_IT_number 61
_space_group_name_Hall '-P 2ac 2ab'
_space_group_name_H-M_alt 'P b c a'
_atom_sites_solution_hydrogens geom
_audit_creation_date 2024-02-05
_audit_creation_method
;
Olex2 1.5
(compiled 2023.08.24 svn.re1ec1418 for OlexSys, GUI svn.r6817)
;
_audit_update_record
;
2024-07-03 deposited with the CCDC.	2025-01-30 downloaded from the CCDC.
;
_cell_angle_alpha 90
_cell_angle_beta 90
_cell_angle_gamma 90
_cell_formula_units_Z 8
_cell_length_a 13.05222(6)
_cell_length_b 11.39032(5)
_cell_length_c 21.55450(11)
_cell_measurement_reflns_used 84126
_cell_measurement_temperature 169.99(10)
_cell_measurement_theta_max 77.5470
_cell_measurement_theta_min 3.8620
_cell_volume 3204.49(3)
_computing_cell_refinement 'CrysAlisPro 1.171.41.92a (Rigaku OD, 2020)'
_computing_data_collection 'CrysAlisPro 1.171.41.92a (Rigaku OD, 2020)'
_computing_data_reduction 'CrysAlisPro 1.171.41.92a (Rigaku OD, 2020)'
_computing_molecular_graphics 'Olex2 1.5 (Dolomanov et al., 2009)'
_computing_publication_material 'Olex2 1.5 (Dolomanov et al., 2009)'
_computing_structure_refinement 'SHELXL 2018/3 (Sheldrick, 2015)'
_computing_structure_solution 'SHELXT 2018/2 (Sheldrick, 2018)'
_diffrn_ambient_temperature 170.15
_diffrn_detector_area_resol_mean 10.0000
_diffrn_detector_type HyPix
_diffrn_measured_fraction_theta_full 1.000
_diffrn_measured_fraction_theta_max 0.999
_diffrn_measurement_details
;
List of Runs (angles in degrees, time in seconds):

  # Type    Start    End  Width  t~exp~   \w     \q     \k     \f   Frames
#--------------------------------------------------------------------------
  1  \w     30.00  61.00   0.50    0.06    --   47.29  65.00-169.89   62
  2  \w     84.00 119.00   0.50    0.06    --   47.29  65.00-169.89   70
  3  \w     29.00  60.00   0.50    0.06    --   47.29  66.00   6.94   62
  4  \w     32.00  95.00   0.50    0.06    --   47.29  63.00  36.30  126
  5  \w     30.00  59.00   0.50    0.06    --   47.29  63.00  96.83   58
  6  \w     65.00  91.00   0.50    0.06    --   47.29  63.00  96.83   52
  7  \w     84.00 119.00   0.50    0.06    --   47.29  63.00 120.18   70
  8  \w     81.00 117.00   0.50    0.06    --   47.29  63.00 161.01   72
  9  \w     30.00  63.00   0.50    0.06    --   47.29  63.00 161.01   66
 10  \w     30.00  68.00   0.50    0.06    --   47.29  63.00 120.18   76
 11  \w     32.00  58.00   0.50    0.06    --   47.29  57.00  90.00   52
 12  \w     31.00  57.00   0.50    0.06    --   47.29  62.00 -24.29   52
 13  \w     32.00  60.00   0.50    0.06    --   47.29  57.00 -30.00   56
 14  \w     94.00 120.00   0.50    0.06    --   47.29  57.00 -30.00   52
 15  \w     95.00 120.00   0.50    0.06    --   47.29  61.00 -82.86   50
 16  \w     33.00  76.00   0.50    0.06    --   47.29  61.00 -82.86   86
 17  \w     32.00  58.00   0.50    0.06    --   47.29  57.00 -90.00   52
 18  \w     33.00  58.00   0.50    0.06    --   47.29  57.00-120.00   50
 19  \w     35.00  63.00   0.50    0.06    --   47.29  38.00-120.00   56
 20  \w     35.00  80.00   0.50    0.06    --   47.29  18.00 -57.00   90
 21  \w     98.00 123.00   0.50    0.06    --   47.29  18.00 -57.00   50
 22  \w     88.00 174.00   0.50    0.24    --  107.75  77.00 -90.00  172
 23  \w    143.00 169.00   0.50    0.24    --  107.75  77.00-180.00   52
 24  \w     88.00 136.00   0.50    0.24    --  107.75  77.00-180.00   96
 25  \w     88.00 123.00   0.50    0.24    --  107.75  77.00-120.00   70
 26  \w    135.00 177.00   0.50    0.24    --  107.75  77.00-120.00   84
 27  \w     88.00 178.00   0.50    0.24    --  107.75  77.00-150.00  180
 28  \w     88.00 177.00   0.50    0.24    --  107.75  77.00  30.00  178
 29  \w    121.00 172.00   0.50    0.24    --  107.75  77.00 -30.00  102
 30  \w     88.00 169.00   0.50    0.24    --  107.75  77.00  60.00  162
 31  \w     88.00 128.00   0.50    0.24    --  107.75  77.00 120.00   80
 32  \w     88.00 113.00   0.50    0.24    --  107.75  77.00 150.00   50
 33  \w    123.00 177.00   0.50    0.24    --  107.75  77.00 150.00  108
 34  \w    153.00 178.00   0.50    0.24    --  107.75  77.00  90.00   50
 35  \w     89.00 137.00   0.50    0.24    --  107.75  77.00  90.00   96
 36  \w    132.00 157.00   0.50    0.24    --  107.75  77.00   0.00   50
 37  \w    133.00 174.00   0.50    0.24    --  107.75  77.00 -60.00   82
 38  \w     88.00 124.00   0.50    0.24    --  107.75  77.00 -60.00   72
 39  \w     88.00 113.00   0.50    0.24    --  107.75  77.00 -30.00   50
 40  \w     88.00 114.00   0.50    0.24    --  107.75  77.00   0.00   52
 41  \w     86.00 126.00   0.50    0.24    --  107.75  74.00  55.15   80
 42  \w    130.00 163.00   0.50    0.24    --  107.75  74.00  55.15   66
 43  \w    150.00 178.00   0.50    0.24    --  107.75  65.00  93.07   56
 44  \w     91.00 124.00   0.50    0.24    --  107.75  65.00  93.07   66
 45  \w     91.00 117.00   0.50    0.24    --  107.75  61.00  90.00   52
 46  \w     91.00 162.00   0.50    0.24    --  107.75  61.00 150.00  142
 47  \w    133.00 168.00   0.50    0.24    --  107.75  61.00  90.00   70
 48  \w    127.00 153.00   0.50    0.24    --  107.75  61.00 -30.00   52
 49  \w     91.00 133.00   0.50    0.24    --  107.75  61.00  30.00   84
 50  \w     92.00 117.00   0.50    0.24    --  107.75  61.00 -30.00   50
 51  \w     94.00 131.00   0.50    0.24    --  107.75  61.00 -90.00   74
 52  \w     91.00 123.00   0.50    0.24    --  107.75  61.00-120.00   64
 53  \w     91.00 148.00   0.50    0.24    --  107.75  61.00-150.00  114
 54  \w    143.00 169.00   0.50    0.24    --  107.75  61.00-120.00   52
 55  \w    153.00 178.00   0.50    0.24    --  107.75  61.00 -90.00   50
 56  \w     92.00 152.00   0.50    0.24    --  107.75  61.00 -60.00  120
 57  \w     91.00 117.00   0.50    0.24    --  107.75  61.00-180.00   52
 58  \w     91.00 166.00   0.50    0.24    --  107.75  61.00   0.00  150
 59  \w    142.00 175.00   0.50    0.24    --  107.75  55.00 138.65   66
 60  \w     95.00 132.00   0.50    0.24    --  107.75  55.00 138.65   74
 61  \w     91.00 129.00   0.50    0.24    --  107.75  61.00 120.00   76
 62  \w     91.00 124.00   0.50    0.24    --  107.75  61.00  60.00   66
 63  \w    130.00 176.00   0.50    0.24    --  107.75  45.00 120.00   92
 64  \w     97.00 155.00   0.50    0.24    --  107.75  45.00  30.00  116
 65  \w     97.00 122.00   0.50    0.24    --  107.75  45.00 120.00   50
 66  \w     99.00 154.00   0.50    0.24    --  107.75  45.00   0.00  110
 67  \w    142.00 167.00   0.50    0.24    --  107.75  30.00   0.00   50
 68  \w    101.00 126.00   0.50    0.24    --  107.75  30.00   0.00   50
 69  \w    112.00 164.00   0.50    0.24    --  107.75  30.00 -30.00  104
 70  \w    135.00 178.00   0.50    0.24    --  107.75  18.00 -57.00   86
 71  \w     99.00 125.00   0.50    0.24    --  107.75  18.00 -57.00   52
 72  \w     98.00 147.00   0.50    0.24    --  107.75  45.00-120.00   98
 73  \w     95.00 149.00   0.50    0.24    --  107.75  15.00-150.00  108
 74  \w     95.00 161.00   0.50    0.24    --  107.75  45.00-150.00  132
 75  \w    151.00 178.00   0.50    0.24    --  107.75 125.00-180.00   54
 76  \w    144.00 174.00   0.50    0.24    --  107.75 125.00-120.00   60
 77  \w    108.00 146.00   0.50    0.24    --  107.75 125.00-180.00   76
 78  \w    103.00 128.00   0.50    0.24    --  107.75 123.00-135.65   50
 79  \w    153.00 178.00   0.50    0.24    --  107.75 123.00-135.65   50
 80  \w    105.00 155.00   0.50    0.24    --  107.75 125.00   0.00  100
 81  \w    122.00 177.00   0.50    0.24    --  107.75 125.00  90.00  110
 82  \w    109.00 163.00   0.50    0.24    --  107.75 125.00 150.00  108
 83  \w    -27.00  26.00   0.50    0.06    --   47.29 -18.00 134.00  106
 84  \w     35.00  93.00   0.50    0.24    --  107.75 -80.00 -13.54  116
 85  \w     98.00 128.00   0.50    0.24    --  107.75 -80.00 -13.54   60
 86  \w     36.00  83.00   0.50    0.24    --  107.75 -77.00  99.24   94
 87  \w     38.00  68.00   0.50    0.24    --  107.75 -77.00 -60.00   60
 88  \w     40.00  92.00   0.50    0.24    --  107.75 -77.00 -90.00  104
 89  \w     38.00  90.00   0.50    0.24    --  107.75 -72.00-152.41  104
 90  \w     45.00  85.00   0.50    0.24    --  107.75 -79.00-167.21   80
 91  \w     98.00 123.00   0.50    0.24    --  107.75 -79.00-167.21   50
 92  \w     44.00  71.00   0.50    0.24    --  107.75 -61.00 -90.00   54
 93  \w     38.00  81.00   0.50    0.24    --  107.75 -73.00  67.04   86
 94  \w     35.00  67.00   0.50    0.24    --  107.75 -61.00 120.00   64
 95  \w     34.00  94.00   0.50    0.06    --   47.29-125.00  90.00  120
 96  \w     35.00  60.00   0.50    0.24    --  107.75-125.00 120.00   50
 97  \w     53.00  95.00   0.50    0.06    --   47.29-125.00   0.00   84
 98  \w     36.00  75.00   0.50    0.24    --  107.75-125.00 -60.00   78
 99  \w     87.00 112.00   0.50    0.24    --  107.75-125.00 -60.00   50
100  \w     68.00 112.00   0.50    0.24    --  107.75-125.00-150.00   88
101  \w     71.00 112.00   0.50    0.24    --  107.75-125.00-180.00   82
102  \w     41.00  66.00   0.50    0.24    --  107.75-125.00-150.00   50
103  \w     49.00 112.00   0.50    0.24    --  107.75-125.00   0.00  126
104  \w     81.00 112.00   0.50    0.24    --  107.75-125.00 -30.00   62
105  \w     68.00 112.00   0.50    0.24    --  107.75-125.00  90.00   88
106  \w     68.00 112.00   0.50    0.24    --  107.75-125.00 120.00   88
107  \w     87.00 112.00   0.50    0.24    --  107.75-125.00 150.00   50
108  \w     35.00  71.00   0.50    0.24    --  107.75-102.00 174.47   72
109  \w     36.00  67.00   0.50    0.24    --  107.75-125.00 150.00   62
110  \w     78.00 107.00   0.50    0.24    --  107.75-102.00 174.47   58
111  \w     53.00 111.00   0.50    0.24    --  107.75-125.00  30.00  116
112  \w     35.00 107.00   0.50    0.24    --  107.75-105.00  31.11  144
113  \w     36.00  69.00   0.50    0.24    --  107.75 -95.00  60.00   66
114  \w     40.00  75.00   0.50    0.24    --  107.75 -86.00 131.32   70
115  \w     81.00 117.00   0.50    0.24    --  107.75 -86.00 131.32   72
116  \w     43.00  78.00   0.50    0.24    --  107.75 -82.00-107.66   70
117  \w     80.00 107.00   0.50    0.24    --  107.75 -82.00-107.66   54
118  \w     37.00  99.00   0.50    0.24    --  107.75 -93.00-120.59  124
119  \w     35.00 107.00   0.50    0.24    --  107.75-105.00-147.91  144
120  \w    -62.00  24.00   0.50    0.06    --  -47.29  57.00-180.00  172
121  \w    -26.00  24.00   0.50    0.06    --  -47.29  18.00 -57.00  100
122  \w    -84.00 -37.00   0.50    0.06    --  -47.29 -19.00  30.00   94
123  \w   -114.00 -86.00   0.50    0.06    --  -47.29 -19.00  30.00   56
124  \w    -86.00 -35.00   0.50    0.06    --  -47.29 -18.00 134.00  102
125  \w   -122.00 -90.00   0.50    0.06    --  -47.29 -18.00 134.00   64
126  \w   -139.00-114.00   0.50    0.24    --  -86.25 -18.00 134.00   50
127  \w   -101.00 -68.00   0.50    0.24    --  -86.25 -66.00 -11.09   66
128  \w    -94.00 -68.00   0.50    0.24    --  -86.25 -66.00 -50.76   52
129  \w    -93.00 -68.00   0.50    0.24    --  -86.25 -66.00 -62.13   50
130  \w    -94.00 -68.00   0.50    0.24    --  -86.25 -66.00-136.65   52
131  \w    -94.00 -68.00   0.50    0.24    --  -86.25 -66.00-104.70   52
132  \w   -158.00-132.00   0.50    0.24    --  -86.25 -66.00-104.70   52
133  \w    -94.00 -68.00   0.50    0.24    --  -86.25 -66.00 -74.47   52
134  \w    -93.00 -68.00   0.50    0.24    --  -86.25 -66.00 -96.59   50
135  \w    -93.00 -68.00   0.50    0.24    --  -86.25 -66.00 -25.96   50
136  \w    -93.00 -68.00   0.50    0.24    --  -86.25 -66.00  -3.80   50
137  \w    -99.00 -68.00   0.50    0.24    --  -86.25 -65.00   7.59   62
138  \w    -93.00 -68.00   0.50    0.24    --  -86.25 -65.00  97.97   50
139  \w    -94.00 -68.00   0.50    0.24    --  -86.25 -66.00 108.82   52
140  \w    -94.00 -68.00   0.50    0.24    --  -86.25 -66.00 140.72   52
141  \w    -94.00 -68.00   0.50    0.24    --  -86.25 -65.00 169.47   52
142  \w    -96.00 -69.00   0.50    0.24    --  -86.25 -64.00 158.32   54
143  \w   -104.00 -69.00   0.50    0.24    --  -86.25 -64.00  44.02   70
144  \w   -103.00 -68.00   0.50    0.24    --  -86.25 -65.00  51.34   70
145  \w   -155.00-129.00   0.50    0.24    --  -86.25 -63.00 150.78   52
146  \w   -103.00 -69.00   0.50    0.24    --  -86.25 -64.00  12.70   68
147  \w    -95.00 -69.00   0.50    0.24    --  -86.25 -63.00 -38.08   52
148  \w    -94.00 -69.00   0.50    0.24    --  -86.25 -64.00 -82.86   50
149  \w    -95.00 -69.00   0.50    0.24    --  -86.25 -63.00-164.54   52
150  \w   -109.00 -69.00   0.50    0.24    --  -86.25 -64.00-147.21   80
151  \w    -94.00 -69.00   0.50    0.24    --  -86.25 -62.00-133.27   50
152  \w    -98.00 -69.00   0.50    0.24    --  -86.25 -62.00 -96.32   58
153  \w    -96.00 -70.00   0.50    0.24    --  -86.25 -61.00-180.00   52
154  \w   -148.00-122.00   0.50    0.24    --  -86.25 -63.00 -38.08   52
155  \w   -104.00 -71.00   0.50    0.24    --  -86.25 -61.00-120.00   66
156  \w   -115.00 -69.00   0.50    0.24    --  -86.25 -63.00  28.50   92
157  \w    -94.00 -69.00   0.50    0.24    --  -86.25 -62.00  65.48   50
158  \w    -95.00 -70.00   0.50    0.24    --  -86.25 -60.00  72.11   50
159  \w    -96.00 -70.00   0.50    0.24    --  -86.25 -61.00  82.59   52
160  \w    -96.00 -70.00   0.50    0.24    --  -86.25 -61.00 120.00   52
161  \w    -95.00 -69.00   0.50    0.24    --  -86.25 -63.00 150.78   52
;
_diffrn_measurement_device 'four-circle diffractometer'
_diffrn_measurement_device_type 'XtaLAB Synergy, Dualflex, HyPix'
_diffrn_measurement_method '\w scans'
_diffrn_radiation_type CuK\a
_diffrn_radiation_wavelength 1.54184
_diffrn_reflns_av_R_equivalents 0.0588
_diffrn_reflns_av_unetI/netI 0.0144
_diffrn_reflns_Laue_measured_fraction_full 1.000
_diffrn_reflns_Laue_measured_fraction_max 0.999
_diffrn_reflns_limit_h_max 16
_diffrn_reflns_limit_h_min -16
_diffrn_reflns_limit_k_max 14
_diffrn_reflns_limit_k_min -14
_diffrn_reflns_limit_l_max 27
_diffrn_reflns_limit_l_min -23
_diffrn_reflns_number 127302
_diffrn_reflns_point_group_measured_fraction_full 1.000
_diffrn_reflns_point_group_measured_fraction_max 0.999
_diffrn_reflns_theta_full 67.684
_diffrn_reflns_theta_max 77.765
_diffrn_reflns_theta_min 4.102
_exptl_absorpt_coefficient_mu 5.391
_exptl_absorpt_correction_T_max 1.000
_exptl_absorpt_correction_T_min 0.096
_exptl_absorpt_correction_type gaussian
_exptl_absorpt_process_details
;
CrysAlisPro 1.171.41.92a (Rigaku Oxford Diffraction, 2020)
Numerical absorption correction based on gaussian integration over
a multifaceted crystal model
Empirical absorption correction using spherical harmonics,
implemented in SCALE3 ABSPACK scaling algorithm.
;
_exptl_crystal_colour 'dark red'
_exptl_crystal_colour_modifier dark
_exptl_crystal_colour_primary red
_exptl_crystal_density_diffrn 1.456
_exptl_crystal_description irregular
_exptl_crystal_F_000 1440
_exptl_crystal_size_max 0.665
_exptl_crystal_size_mid 0.14
_exptl_crystal_size_min 0.11
_refine_diff_density_max 0.545
_refine_diff_density_min -0.339
_refine_diff_density_rms 0.048
_refine_ls_extinction_coef 0.00051(7)
_refine_ls_extinction_expression Fc^*^=kFc[1+0.001xFc^2^\l^3^/sin(2\q)]^-1/4^
_refine_ls_extinction_method 'SHELXL-2018/3 (Sheldrick 2018)'
_refine_ls_goodness_of_fit_ref 1.096
_refine_ls_hydrogen_treatment constr
_refine_ls_matrix_type full
_refine_ls_number_parameters 210
_refine_ls_number_reflns 3412
_refine_ls_number_restraints 0
_refine_ls_restrained_S_all 1.096
_refine_ls_R_factor_all 0.0289
_refine_ls_R_factor_gt 0.0287
_refine_ls_shift/su_max 0.000
_refine_ls_shift/su_mean 0.000
_refine_ls_structure_factor_coef Fsqd
_refine_ls_weighting_details 'w=1/[\s^2^(Fo^2^)+(0.0437P)^2^+1.5078P] where P=(Fo^2^+2Fc^2^)/3'
_refine_ls_weighting_scheme calc
_refine_ls_wR_factor_gt 0.0817
_refine_ls_wR_factor_ref 0.0820
_reflns_Friedel_coverage 0.000
_reflns_number_gt 3373
_reflns_number_total 3412
_reflns_threshold_expression 'I > 2\s(I)'
_cod_data_source_file d4ra09073j2.cif
_cod_data_source_block exp_3983
_cod_original_cell_volume 3204.49(2)
_cod_database_code 7249906
_shelx_shelxl_version_number 2018/3
_shelx_space_group_comment
;
The symmetry employed for this shelxl refinement is uniquely defined
by the following loop, which should always be used as a source of
symmetry information in preference to the above space-group names.
They are only intended as comments.
;
_shelx_estimated_absorpt_t_max 0.589
_shelx_estimated_absorpt_t_min 0.124
_olex2_refinement_description
;
1. Fixed Uiso
 At 1.2 times of:
  All C(H) groups, All C(H,H) groups
 At 1.5 times of:
  All C(H,H,H) groups
2.a Secondary CH2 refined with riding coordinates:
 C14(H14A,H14B)
2.b Aromatic/amide H refined with riding coordinates:
 C6(H6), C5(H5), C3(H3), C7(H7), C4(H4), C13(H13), C10(H10), C12(H12), C11(H11)
2.c Idealised Me refined as rotating group:
 C15(H15A,H15B,H15C)
;
_olex2_submission_special_instructions 'No special instructions were received'
_oxdiff_exptl_absorpt_empirical_details
;
Empirical correction (ABSPACK) includes:
- Absorption correction using spherical harmonics
- Frame scaling
- Detector area scaling
;

loop_
_space_group_symop_operation_xyz
'x, y, z'
'-x+1/2, -y, z+1/2'
'-x, y+1/2, -z+1/2'
'x+1/2, -y+1/2, -z'
'-x, -y, -z'
'x-1/2, y, -z-1/2'
'x, -y-1/2, z-1/2'
'-x-1/2, y-1/2, z'

loop_
_atom_site_label
_atom_site_type_symbol
_atom_site_fract_x
_atom_site_fract_y
_atom_site_fract_z
_atom_site_U_iso_or_equiv
_atom_site_adp_type
_atom_site_occupancy
_atom_site_site_symmetry_order
_atom_site_calc_flag
_atom_site_refinement_flags_posn
_atom_site_refinement_flags_adp
_atom_site_refinement_flags_occupancy
_atom_site_disorder_assembly
_atom_site_disorder_group
V1 V 0.46889(2) 0.66207(2) 0.29970(2) 0.02049(10) Uani 1 1 d . . . . .
O1 O 0.58435(7) 0.55257(9) 0.29108(4) 0.0231(2) Uani 1 1 d . . . . .
O2 O 0.40107(8) 0.78406(9) 0.34031(4) 0.0257(2) Uani 1 1 d . . . . .
O4 O 0.48404(8) 0.71560(9) 0.22336(5) 0.0266(2) Uani 1 1 d . . . . .
O3 O 0.37830(9) 0.56969(10) 0.29307(5) 0.0339(3) Uani 1 1 d . . . . .
N1 N 0.59119(9) 0.53285(10) 0.39744(5) 0.0217(2) Uani 1 1 d . . . . .
N2 N 0.50830(9) 0.60995(10) 0.39184(5) 0.0201(2) Uani 1 1 d . . . . .
N3 N 0.88637(9) 0.29026(10) 0.31760(5) 0.0224(2) Uani 1 1 d . . . . .
C1 C 0.62457(10) 0.51078(11) 0.34141(6) 0.0206(3) Uani 1 1 d . . . . .
C2 C 0.71561(10) 0.43389(11) 0.33412(6) 0.0203(3) Uani 1 1 d . . . . .
C8 C 0.37926(11) 0.72129(12) 0.44541(6) 0.0238(3) Uani 1 1 d . . . . .
C6 C 0.78896(10) 0.42295(12) 0.38059(6) 0.0232(3) Uani 1 1 d . . . . .
H6 H 0.781555 0.463581 0.418817 0.028 Uiso 1 1 calc R U . . .
C5 C 0.87282(11) 0.35171(12) 0.36994(6) 0.0234(3) Uani 1 1 d . . . . .
H5 H 0.923545 0.346009 0.401408 0.028 Uiso 1 1 calc R U . . .
C9 C 0.35050(11) 0.79029(12) 0.39391(7) 0.0238(3) Uani 1 1 d . . . . .
C3 C 0.72998(11) 0.37287(12) 0.27909(7) 0.0244(3) Uani 1 1 d . . . . .
H3 H 0.682313 0.380146 0.245999 0.029 Uiso 1 1 calc R U . . .
C7 C 0.46314(10) 0.63919(12) 0.44268(7) 0.0224(3) Uani 1 1 d . . . . .
H7 H 0.486332 0.604860 0.480313 0.027 Uiso 1 1 calc R U . . .
C4 C 0.81500(11) 0.30125(13) 0.27332(7) 0.0258(3) Uani 1 1 d . . . . .
H4 H 0.823202 0.257641 0.236076 0.031 Uiso 1 1 calc R U . . .
C13 C 0.32746(12) 0.73583(13) 0.50201(7) 0.0315(3) Uani 1 1 d . . . . .
H13 H 0.346814 0.689654 0.536785 0.038 Uiso 1 1 calc R U . . .
C10 C 0.27095(12) 0.87187(14) 0.40033(8) 0.0327(3) Uani 1 1 d . . . . .
H10 H 0.250852 0.918881 0.366022 0.039 Uiso 1 1 calc R U . . .
C12 C 0.24917(15) 0.81585(15) 0.50787(8) 0.0390(4) Uani 1 1 d . . . . .
H12 H 0.214257 0.824646 0.546265 0.047 Uiso 1 1 calc R U . . .
C11 C 0.22173(13) 0.88379(15) 0.45684(9) 0.0393(4) Uani 1 1 d . . . . .
H11 H 0.168034 0.939562 0.460885 0.047 Uiso 1 1 calc R U . . .
C14 C 0.45054(15) 0.67285(18) 0.16497(8) 0.0412(4) Uani 1 1 d . . . . .
H14A H 0.425451 0.739260 0.139533 0.049 Uiso 1 1 calc R U . . .
H14B H 0.392833 0.617715 0.171247 0.049 Uiso 1 1 calc R U . . .
C15 C 0.53410(18) 0.6122(2) 0.13153(11) 0.0607(6) Uani 1 1 d . . . . .
H15A H 0.508634 0.583831 0.091461 0.091 Uiso 1 1 calc R U . . .
H15B H 0.558171 0.545469 0.156282 0.091 Uiso 1 1 calc R U . . .
H15C H 0.590872 0.666954 0.124675 0.091 Uiso 1 1 calc R U . . .

loop_
_atom_site_aniso_label
_atom_site_aniso_U_11
_atom_site_aniso_U_22
_atom_site_aniso_U_33
_atom_site_aniso_U_23
_atom_site_aniso_U_13
_atom_site_aniso_U_12
V1 0.01993(14) 0.02158(15) 0.01997(15) 0.00013(8) -0.00293(8) 0.00121(8)
O1 0.0250(5) 0.0229(5) 0.0215(5) -0.0009(4) -0.0021(4) 0.0043(4)
O2 0.0264(5) 0.0279(5) 0.0229(5) 0.0035(4) 0.0019(4) 0.0069(4)
O4 0.0306(5) 0.0289(5) 0.0203(5) -0.0009(4) -0.0046(4) 0.0033(4)
O3 0.0273(5) 0.0346(6) 0.0398(6) -0.0010(5) -0.0059(4) -0.0050(5)
N1 0.0206(5) 0.0207(5) 0.0239(6) 0.0010(4) -0.0012(4) 0.0032(4)
N2 0.0187(5) 0.0185(5) 0.0231(5) 0.0017(4) -0.0007(4) 0.0003(4)
N3 0.0227(6) 0.0218(5) 0.0227(5) -0.0012(4) -0.0006(4) 0.0009(4)
C1 0.0203(6) 0.0180(6) 0.0234(6) -0.0003(5) -0.0020(5) -0.0025(5)
C2 0.0206(6) 0.0173(6) 0.0231(6) 0.0009(5) 0.0004(5) -0.0017(5)
C8 0.0240(7) 0.0214(6) 0.0260(7) 0.0005(5) 0.0029(5) -0.0005(5)
C6 0.0254(6) 0.0234(6) 0.0208(6) -0.0021(5) -0.0008(5) 0.0019(5)
C5 0.0239(6) 0.0245(6) 0.0217(6) -0.0002(5) -0.0024(5) 0.0019(5)
C9 0.0222(6) 0.0229(6) 0.0263(7) -0.0013(5) 0.0021(5) -0.0004(5)
C3 0.0243(7) 0.0252(7) 0.0237(6) -0.0021(6) -0.0037(5) 0.0005(5)
C7 0.0238(7) 0.0215(6) 0.0218(7) 0.0027(5) 0.0006(5) -0.0018(5)
C4 0.0273(7) 0.0270(7) 0.0233(7) -0.0056(5) -0.0019(5) 0.0023(6)
C13 0.0376(8) 0.0283(7) 0.0285(7) 0.0027(6) 0.0086(6) 0.0029(6)
C10 0.0312(8) 0.0284(7) 0.0384(8) 0.0041(6) 0.0041(6) 0.0077(6)
C12 0.0433(9) 0.0350(8) 0.0387(9) 0.0004(7) 0.0188(8) 0.0069(7)
C11 0.0365(8) 0.0324(8) 0.0490(10) 0.0025(7) 0.0144(7) 0.0127(7)
C14 0.0450(9) 0.0547(11) 0.0239(8) -0.0097(7) -0.0096(7) 0.0053(8)
C15 0.0646(14) 0.0729(16) 0.0447(12) -0.0244(11) 0.0075(9) 0.0003(11)

loop_
_atom_type_symbol
_atom_type_description
_atom_type_scat_dispersion_real
_atom_type_scat_dispersion_imag
_atom_type_scat_source
C C 0.0181 0.0091 'International Tables Vol C Tables 4.2.6.8 and 6.1.1.4'
H H 0.0000 0.0000 'International Tables Vol C Tables 4.2.6.8 and 6.1.1.4'
N N 0.0311 0.0180 'International Tables Vol C Tables 4.2.6.8 and 6.1.1.4'
O O 0.0492 0.0322 'International Tables Vol C Tables 4.2.6.8 and 6.1.1.4'
V V 0.0687 2.1097 'International Tables Vol C Tables 4.2.6.8 and 6.1.1.4'

loop_
_exptl_crystal_face_index_h
_exptl_crystal_face_index_k
_exptl_crystal_face_index_l
_exptl_crystal_face_perp_dist
-2 2 -1 0.0935
-1 0 2 0.0633
2 -1 2 0.1620
-2 1 -2 0.0838
1 0 1 0.0493
-1 0 -2 0.0571
-1 0 -1 0.0608
2 1 -2 0.1076
5 0 -11 0.0743

loop_
_geom_angle_atom_site_label_1
_geom_angle_atom_site_label_2
_geom_angle_atom_site_label_3
_geom_angle
_geom_angle_site_symmetry_1
_geom_angle_site_symmetry_3
_geom_angle_publ_flag
O1 V1 N2 74.14(4) . . ?
O1 V1 N3 78.42(4) . 8_765 ?
O2 V1 O1 151.76(4) . . ?
O2 V1 N2 83.40(4) . . ?
O2 V1 N3 81.15(4) . 8_765 ?
O4 V1 O1 92.59(4) . . ?
O4 V1 O2 103.48(5) . . ?
O4 V1 N2 159.31(5) . . ?
O4 V1 N3 81.53(4) . 8_765 ?
O3 V1 O1 98.15(5) . . ?
O3 V1 O2 100.50(5) . . ?
O3 V1 O4 103.19(5) . . ?
O3 V1 N2 94.52(5) . . ?
O3 V1 N3 174.38(5) . 8_765 ?
N2 V1 N3 80.29(4) . 8_765 ?
C1 O1 V1 117.70(8) . . ?
C9 O2 V1 132.96(9) . . ?
C14 O4 V1 132.35(11) . . ?
C1 N1 N2 107.38(10) . . ?
N1 N2 V1 116.17(8) . . ?
C7 N2 V1 127.52(9) . . ?
C7 N2 N1 116.29(11) . . ?
C5 N3 V1 123.57(9) . 8_755 ?
C5 N3 C4 117.36(12) . . ?
C4 N3 V1 119.07(9) . 8_755 ?
O1 C1 N1 124.56(12) . . ?
O1 C1 C2 116.90(11) . . ?
N1 C1 C2 118.54(12) . . ?
C6 C2 C1 121.83(12) . . ?
C3 C2 C1 119.62(12) . . ?
C3 C2 C6 118.53(12) . . ?
C9 C8 C7 122.10(12) . . ?
C13 C8 C9 119.32(13) . . ?
C13 C8 C7 118.54(13) . . ?
C2 C6 H6 120.7 . . ?
C5 C6 C2 118.57(12) . . ?
C5 C6 H6 120.7 . . ?
N3 C5 C6 123.46(13) . . ?
N3 C5 H5 118.3 . . ?
C6 C5 H5 118.3 . . ?
O2 C9 C8 121.38(12) . . ?
O2 C9 C10 119.24(13) . . ?
C10 C9 C8 119.28(13) . . ?
C2 C3 H3 120.6 . . ?
C4 C3 C2 118.74(13) . . ?
C4 C3 H3 120.6 . . ?
N2 C7 C8 123.38(13) . . ?
N2 C7 H7 118.3 . . ?
C8 C7 H7 118.3 . . ?
N3 C4 C3 123.30(13) . . ?
N3 C4 H4 118.3 . . ?
C3 C4 H4 118.3 . . ?
C8 C13 H13 119.5 . . ?
C12 C13 C8 121.05(15) . . ?
C12 C13 H13 119.5 . . ?
C9 C10 H10 120.1 . . ?
C11 C10 C9 119.77(15) . . ?
C11 C10 H10 120.1 . . ?
C13 C12 H12 120.4 . . ?
C13 C12 C11 119.14(15) . . ?
C11 C12 H12 120.4 . . ?
C10 C11 C12 121.45(15) . . ?
C10 C11 H11 119.3 . . ?
C12 C11 H11 119.3 . . ?
O4 C14 H14A 109.3 . . ?
O4 C14 H14B 109.3 . . ?
O4 C14 C15 111.45(16) . . ?
H14A C14 H14B 108.0 . . ?
C15 C14 H14A 109.3 . . ?
C15 C14 H14B 109.3 . . ?
C14 C15 H15A 109.5 . . ?
C14 C15 H15B 109.5 . . ?
C14 C15 H15C 109.5 . . ?
H15A C15 H15B 109.5 . . ?
H15A C15 H15C 109.5 . . ?
H15B C15 H15C 109.5 . . ?

loop_
_geom_bond_atom_site_label_1
_geom_bond_atom_site_label_2
_geom_bond_distance
_geom_bond_site_symmetry_2
_geom_bond_publ_flag
V1 O1 1.9650(10) . ?
V1 O2 1.8657(10) . ?
V1 O4 1.7659(11) . ?
V1 O3 1.5893(11) . ?
V1 N2 2.1357(11) . ?
V1 N3 2.4187(12) 8_765 ?
O1 C1 1.2957(16) . ?
O2 C9 1.3323(17) . ?
O4 C14 1.4185(19) . ?
N1 N2 1.3986(15) . ?
N1 C1 1.3083(18) . ?
N2 C7 1.2881(18) . ?
N3 C5 1.3395(18) . ?
N3 C4 1.3396(18) . ?
C1 C2 1.4844(18) . ?
C2 C6 1.3913(19) . ?
C2 C3 1.3875(19) . ?
C8 C9 1.411(2) . ?
C8 C7 1.4411(19) . ?
C8 C13 1.404(2) . ?
C6 H6 0.9500 . ?
C6 C5 1.3817(19) . ?
C5 H5 0.9500 . ?
C9 C10 1.400(2) . ?
C3 H3 0.9500 . ?
C3 C4 1.383(2) . ?
C7 H7 0.9500 . ?
C4 H4 0.9500 . ?
C13 H13 0.9500 . ?
C13 C12 1.375(2) . ?
C10 H10 0.9500 . ?
C10 C11 1.384(2) . ?
C12 H12 0.9500 . ?
C12 C11 1.392(3) . ?
C11 H11 0.9500 . ?
C14 H14A 0.9900 . ?
C14 H14B 0.9900 . ?
C14 C15 1.479(3) . ?
C15 H15A 0.9800 . ?
C15 H15B 0.9800 . ?
C15 H15C 0.9800 . ?

loop_
_geom_torsion_atom_site_label_1
_geom_torsion_atom_site_label_2
_geom_torsion_atom_site_label_3
_geom_torsion_atom_site_label_4
_geom_torsion
_geom_torsion_site_symmetry_1
_geom_torsion_site_symmetry_2
_geom_torsion_site_symmetry_3
_geom_torsion_site_symmetry_4
_geom_torsion_publ_flag
V1 O1 C1 N1 2.76(17) . . . . ?
V1 O1 C1 C2 -176.43(8) . . . . ?
V1 O2 C9 C8 32.5(2) . . . . ?
V1 O2 C9 C10 -151.21(11) . . . . ?
V1 O4 C14 C15 -100.8(2) . . . . ?
V1 N2 C7 C8 -4.3(2) . . . . ?
V1 N3 C5 C6 -178.57(10) 8_755 . . . ?
V1 N3 C4 C3 -179.58(11) 8_755 . . . ?
O1 V1 O2 C9 -72.39(16) . . . . ?
O1 V1 O4 C14 82.54(14) . . . . ?
O1 C1 C2 C6 153.13(13) . . . . ?
O1 C1 C2 C3 -25.37(18) . . . . ?
O2 V1 O4 C14 -120.86(14) . . . . ?
O2 C9 C10 C11 -176.35(15) . . . . ?
O4 V1 O2 C9 164.60(12) . . . . ?
O3 V1 O2 C9 58.16(13) . . . . ?
O3 V1 O4 C14 -16.46(15) . . . . ?
N1 N2 C7 C8 177.44(12) . . . . ?
N1 C1 C2 C6 -26.11(19) . . . . ?
N1 C1 C2 C3 155.38(13) . . . . ?
N2 V1 O2 C9 -35.23(12) . . . . ?
N2 V1 O4 C14 131.68(16) . . . . ?
N2 N1 C1 O1 -1.41(18) . . . . ?
N2 N1 C1 C2 177.77(11) . . . . ?
N3 V1 O2 C9 -116.39(13) 8_765 . . . ?
N3 V1 O4 C14 160.43(14) 8_765 . . . ?
C1 N1 N2 V1 -0.45(13) . . . . ?
C1 N1 N2 C7 178.04(12) . . . . ?
C1 C2 C6 C5 -178.60(12) . . . . ?
C1 C2 C3 C4 -179.69(12) . . . . ?
C2 C6 C5 N3 -1.5(2) . . . . ?
C2 C3 C4 N3 -2.1(2) . . . . ?
C8 C9 C10 C11 0.0(2) . . . . ?
C8 C13 C12 C11 -0.5(3) . . . . ?
C6 C2 C3 C4 1.8(2) . . . . ?
C5 N3 C4 C3 0.6(2) . . . . ?
C9 C8 C7 N2 -10.3(2) . . . . ?
C9 C8 C13 C12 0.2(2) . . . . ?
C9 C10 C11 C12 -0.3(3) . . . . ?
C3 C2 C6 C5 -0.1(2) . . . . ?
C7 C8 C9 O2 -1.2(2) . . . . ?
C7 C8 C9 C10 -177.42(14) . . . . ?
C7 C8 C13 C12 177.75(15) . . . . ?
C4 N3 C5 C6 1.3(2) . . . . ?
C13 C8 C9 O2 176.31(13) . . . . ?
C13 C8 C9 C10 0.0(2) . . . . ?
C13 C8 C7 N2 172.22(14) . . . . ?
C13 C12 C11 C10 0.5(3) . . . . ?
